data_4000199
_journal_name_full 'Chemistry of Materials'
_journal_year 2002
_chemical_formula_sum 'C27 H28 Br5 O17 Ti3'
_chemical_formula_weight 1113.25
_space_group_IT_number 14
_symmetry_cell_setting monoclinic
_symmetry_space_group_name_Hall '-P 2yn'
_symmetry_space_group_name_H-M 'P 1 21/n 1'
_atom_sites_solution_hydrogens geom
_atom_sites_solution_primary direct
_atom_sites_solution_secondary difmap
_cell_angle_alpha 90.00
_cell_angle_beta 104.7840(10)
_cell_angle_gamma 90.00
_cell_formula_units_Z 4
_cell_length_a 12.7781(7)
_cell_length_b 15.2375(8)
_cell_length_c 22.7764(12)
_cell_measurement_reflns_used ?
_cell_measurement_temperature 203(2)
_cell_measurement_theta_max ?
_cell_measurement_theta_min ?
_cell_volume 4287.9(4)
_diffrn_ambient_temperature 203(2)
_diffrn_detector_area_resol_mean ?
_diffrn_measurement_device 'Siemens SMART CCD Detector'
_diffrn_measurement_method omega-scans
_diffrn_radiation_monochromator graphite
_diffrn_radiation_source 'fine-focus sealed tube'
_diffrn_radiation_type MoK\a
_diffrn_radiation_wavelength 0.71073
_diffrn_reflns_av_R_equivalents 0.0353
_diffrn_reflns_av_sigmaI/netI 0.0308
_diffrn_reflns_limit_h_max 12
_diffrn_reflns_limit_h_min -14
_diffrn_reflns_limit_k_max 16
_diffrn_reflns_limit_k_min -16
_diffrn_reflns_limit_l_max 25
_diffrn_reflns_limit_l_min -20
_diffrn_reflns_number 19722
_diffrn_reflns_theta_max 23.26
_diffrn_reflns_theta_min 1.63
_diffrn_standards_decay_% ?
_diffrn_standards_interval_count ?
_diffrn_standards_interval_time 20
_diffrn_standards_number ?
_exptl_absorpt_coefficient_mu 4.519
_exptl_absorpt_correction_T_max ?
_exptl_absorpt_correction_T_min ?
_exptl_absorpt_correction_type ?
_exptl_absorpt_process_details ?
_exptl_crystal_colour colorless
_exptl_crystal_density_diffrn 1.724
_exptl_crystal_density_meas ?
_exptl_crystal_density_method 'not measured'
_exptl_crystal_description irregular
_exptl_crystal_F_000 2175
_exptl_crystal_size_max 0.44
_exptl_crystal_size_mid 0.36
_exptl_crystal_size_min 0.34
_refine_ls_extinction_coef 0.0003(2)
_refine_ls_extinction_expression Fc^*^=kFc[1+0.001xFc^2^\l^3^/sin(2\q)]^-1/4^
_refine_ls_extinction_method SHELXL
_refine_ls_goodness_of_fit_ref 1.053
_refine_ls_hydrogen_treatment mixed
_refine_ls_matrix_type full
_refine_ls_number_parameters 482
_refine_ls_number_reflns 6138
_refine_ls_number_restraints 0
_refine_ls_restrained_S_all 1.053
_refine_ls_R_factor_all 0.0739
_refine_ls_R_factor_gt 0.0585
_refine_ls_shift/su_max 0.154
_refine_ls_shift/su_mean 0.012
_refine_ls_structure_factor_coef Fsqd
_refine_ls_weighting_details 'calc w=1/[\s^2^(Fo^2^)+(0.1216P)^2^+2.3192P] where P=(Fo^2^+2Fc^2^)/3'
_refine_ls_weighting_scheme calc
_refine_ls_wR_factor_gt 0.1658
_refine_ls_wR_factor_ref 0.1787
_reflns_number_gt 4757
_reflns_number_total 6138
_reflns_threshold_expression >2sigma(I)
_cod_original_sg_symbol_H-M P2(1)/n
_cod_database_code 4000199

loop_
_symmetry_equiv_pos_as_xyz
'x, y, z'
'-x+1/2, y+1/2, -z+1/2'
'-x, -y, -z'
'x-1/2, -y-1/2, z-1/2'

loop_
_atom_site_label
_atom_site_type_symbol
_atom_site_fract_x
_atom_site_fract_y
_atom_site_fract_z
_atom_site_U_iso_or_equiv
_atom_site_adp_type
_atom_site_occupancy
_atom_site_symmetry_multiplicity
_atom_site_calc_flag
_atom_site_refinement_flags
_atom_site_disorder_assembly
_atom_site_disorder_group
Ti1 Ti 0.37556(8) 0.70410(6) 0.10881(4) 0.0433(3) Uani 1 1 d . . .
O1 O 0.4443(3) 0.5965(2) 0.07413(15) 0.0376(8) Uani 1 1 d . . .
O1S O 0.0914(11) 0.0549(15) -0.0118(5) 0.249(8) Uani 1 1 d . . .
Ti2 Ti 0.43460(7) 0.47626(6) 0.09377(4) 0.0384(3) Uani 1 1 d . . .
O2 O 0.4382(3) 0.4309(2) 0.01795(14) 0.0373(8) Uani 1 1 d . . .
O2S O 0.1094(14) 0.9517(14) 0.0226(14) 0.387(15) Uani 1 1 d . . .
Ti3 Ti 0.48706(7) 0.64966(5) 0.00900(4) 0.0371(3) Uani 1 1 d . . .
O3S O 0.476(3) 0.539(4) 0.4805(11) 0.65(4) Uani 1 1 d . . .
O11 O 0.4540(3) 0.3475(2) 0.12742(16) 0.0493(9) Uani 1 1 d . . .
C12 C 0.4674(4) 0.2746(4) 0.1047(2) 0.0451(13) Uani 1 1 d . . .
O13 O 0.4913(3) 0.2624(2) 0.05554(17) 0.0517(10) Uani 1 1 d . . .
C14 C 0.4533(6) 0.1916(4) 0.1399(3) 0.0622(16) Uani 1 1 d . . .
Br15 Br 0.58463(13) 0.13199(9) 0.15967(6) 0.0930(7) Uani 0.602(4) 1 d P . .
C15 C 0.58463(13) 0.13199(9) 0.15967(6) 0.0930(7) Uani 0.40 1 d P . .
Br16 Br 0.3395(3) 0.13158(17) 0.09250(11) 0.1256(15) Uani 0.376(4) 1 d P . .
C16 C 0.3395(3) 0.13158(17) 0.09250(11) 0.1256(15) Uani 0.62 1 d P . .
Br17 Br 0.4247(5) 0.2120(3) 0.2061(2) 0.102(3) Uani 0.084(4) 1 d P . .
C17 C 0.4247(5) 0.2120(3) 0.2061(2) 0.102(3) Uani 0.92 1 d P . .
O21 O 0.4671(3) 0.5044(2) 0.18544(16) 0.0525(10) Uani 1 1 d . . .
O22 O 0.4091(3) 0.6413(2) 0.19005(16) 0.0514(10) Uani 1 1 d . . .
C23 C 0.4506(4) 0.5710(4) 0.2134(2) 0.0433(12) Uani 1 1 d . . .
C24 C 0.4888(6) 0.5673(4) 0.2827(3) 0.0635(17) Uani 1 1 d . . .
Br25 Br 0.3842(2) 0.61894(16) 0.31685(7) 0.1762(14) Uani 0.667(5) 1 d P . .
C25 C 0.3842(2) 0.61894(16) 0.31685(7) 0.1762(14) Uani 0.33 1 d P . .
Br26 Br 0.6137(3) 0.6150(3) 0.30825(16) 0.133(2) Uani 0.235(5) 1 d P . .
C26 C 0.6137(3) 0.6150(3) 0.30825(16) 0.133(2) Uani 0.76 1 d P . .
Br27 Br 0.4748(6) 0.4623(3) 0.30824(18) 0.172(4) Uani 0.196(5) 1 d P . .
C27 C 0.4748(6) 0.4623(3) 0.30824(18) 0.172(4) Uani 0.80 1 d P . .
O31 O 0.6160(3) 0.7061(2) 0.06506(17) 0.0463(9) Uani 1 1 d . . .
C32 C 0.6192(5) 0.7428(3) 0.1155(3) 0.0462(13) Uani 1 1 d . . .
O33 O 0.5465(3) 0.7391(2) 0.14304(17) 0.0505(9) Uani 1 1 d . . .
C34 C 0.7199(5) 0.7965(4) 0.1439(3) 0.0571(15) Uani 1 1 d . . .
Br35 Br 0.68107(8) 0.91407(6) 0.11654(6) 0.0942(6) Uani 0.794(4) 1 d P . .
C35 C 0.68107(8) 0.91407(6) 0.11654(6) 0.0942(6) Uani 0.21 1 d P . .
Br36 Br 0.8331(3) 0.7649(3) 0.1221(2) 0.110(2) Uani 0.154(4) 1 d P . .
C36 C 0.8331(3) 0.7649(3) 0.1221(2) 0.110(2) Uani 0.85 1 d P . .
Br37 Br 0.7506(5) 0.7961(5) 0.2151(2) 0.142(4) Uani 0.101(5) 1 d P . .
C37 C 0.7506(5) 0.7961(5) 0.2151(2) 0.142(4) Uani 0.90 1 d P . .
O41 O 0.6047(3) 0.4736(2) 0.11850(15) 0.0440(9) Uani 1 1 d . . .
C42 C 0.6726(4) 0.4369(3) 0.0953(2) 0.0415(12) Uani 1 1 d . . .
O43 O 0.6516(3) 0.3842(2) 0.05088(16) 0.0461(9) Uani 1 1 d . . .
C44 C 0.7907(4) 0.4596(4) 0.1204(3) 0.0525(14) Uani 1 1 d . . .
Br45 Br 0.87094(8) 0.35216(7) 0.14183(5) 0.0760(5) Uani 0.668(3) 1 d P . .
C45 C 0.87094(8) 0.35216(7) 0.14183(5) 0.0760(5) Uani 0.33 1 d P . .
Br46 Br 0.81938(16) 0.51928(14) 0.19197(9) 0.0783(10) Uani 0.306(3) 1 d P . .
C46 C 0.81938(16) 0.51928(14) 0.19197(9) 0.0783(10) Uani 0.69 1 d P . .
Br47 Br 0.8332(6) 0.5083(5) 0.0707(3) 0.102(4) Uani 0.043(4) 1 d P . .
C47 C 0.8332(6) 0.5083(5) 0.0707(3) 0.102(4) Uani 0.96 1 d P . .
O51 O 0.2394(3) 0.6673(3) 0.0835(2) 0.0629(11) Uani 1 1 d . . .
C52 C 0.1394(8) 0.6930(11) 0.0899(6) 0.146(5) Uani 1 1 d . . .
H52 H 0.1456 0.7577 0.0932 0.176 Uiso 1 1 calc R . .
C53 C 0.1196(12) 0.6655(15) 0.1506(7) 0.224(10) Uani 1 1 d . . .
H53A H 0.1846 0.6756 0.1828 0.336 Uiso 1 1 calc R . .
H53B H 0.1009 0.6037 0.1493 0.336 Uiso 1 1 calc R . .
H53C H 0.0606 0.6998 0.1584 0.336 Uiso 1 1 calc R . .
C54 C 0.0583(15) 0.6812(15) 0.0433(12) 0.252(11) Uani 1 1 d . . .
H54A H 0.0777 0.7007 0.0069 0.378 Uiso 1 1 calc R . .
H54B H -0.0033 0.7148 0.0484 0.378 Uiso 1 1 calc R . .
H54C H 0.0397 0.6194 0.0396 0.378 Uiso 1 1 calc R . .
O61 O 0.2951(3) 0.4663(3) 0.08835(18) 0.0537(10) Uani 1 1 d . . .
C62 C 0.2053(13) 0.4343(11) 0.1048(10) 0.169(6) Uani 1 1 d . . .
H62 H 0.1517 0.4777 0.0829 0.203 Uiso 1 1 calc R . .
C63 C 0.1563(13) 0.3594(13) 0.0762(11) 0.217(9) Uani 1 1 d . . .
H63A H 0.1692 0.3552 0.0361 0.325 Uiso 1 1 calc R . .
H63B H 0.0791 0.3622 0.0724 0.325 Uiso 1 1 calc R . .
H63C H 0.1864 0.3083 0.0999 0.325 Uiso 1 1 calc R . .
C64 C 0.190(3) 0.443(3) 0.1536(19) 0.47(3) Uani 1 1 d . . .
H64A H 0.2235 0.4968 0.1718 0.712 Uiso 1 1 calc R . .
H64B H 0.2216 0.3934 0.1790 0.712 Uiso 1 1 calc R . .
H64C H 0.1130 0.4449 0.1501 0.712 Uiso 1 1 calc R . .
O71 O 0.3965(3) 0.7481(2) 0.03185(16) 0.0461(9) Uani 1 1 d . . .
C72 C 0.3328(7) 0.8150(5) -0.0042(4) 0.079(2) Uani 1 1 d . . .
H72 H 0.3415 0.8015 -0.0452 0.095 Uiso 1 1 calc R . .
C73 C 0.3863(10) 0.9022(5) 0.0084(4) 0.105(3) Uani 1 1 d . . .
H73A H 0.4613 0.8943 0.0305 0.158 Uiso 1 1 calc R . .
H73B H 0.3494 0.9371 0.0326 0.158 Uiso 1 1 calc R . .
H73C H 0.3829 0.9321 -0.0296 0.158 Uiso 1 1 calc R . .
C74 C 0.255(4) 0.838(3) -0.014(2) 0.61(5) Uani 1 1 d . . .
H74A H 0.2058 0.7915 -0.0325 0.922 Uiso 1 1 calc R . .
H74B H 0.2475 0.8875 -0.0409 0.922 Uiso 1 1 calc R . .
H74C H 0.2384 0.8558 0.0239 0.922 Uiso 1 1 calc R . .
O81 O 0.3483(4) 0.8049(3) 0.14144(19) 0.0639(11) Uani 1 1 d . . .
C82 C 0.366(4) 0.8652(15) 0.1829(17) 0.39(3) Uani 1 1 d . . .
H82 H 0.3254 0.9082 0.1529 0.463 Uiso 1 1 calc R . .
C83 C 0.4189(17) 0.904(2) 0.1957(12) 0.236(12) Uani 1 1 d . . .
H83A H 0.4714 0.8980 0.1718 0.354 Uiso 1 1 calc R . .
H83B H 0.4540 0.8933 0.2381 0.354 Uiso 1 1 calc R . .
H83C H 0.3892 0.9630 0.1910 0.354 Uiso 1 1 calc R . .
C84 C 0.320(4) 0.894(3) 0.2217(13) 0.51(4) Uani 1 1 d . . .
H84A H 0.2591 0.8563 0.2227 0.760 Uiso 1 1 calc R . .
H84B H 0.2948 0.9530 0.2112 0.760 Uiso 1 1 calc R . .
H84C H 0.3712 0.8936 0.2614 0.760 Uiso 1 1 calc R . .

loop_
_atom_site_aniso_label
_atom_site_aniso_U_11
_atom_site_aniso_U_22
_atom_site_aniso_U_33
_atom_site_aniso_U_23
_atom_site_aniso_U_13
_atom_site_aniso_U_12
Ti1 0.0453(6) 0.0395(6) 0.0492(6) 0.0005(4) 0.0196(4) 0.0108(4)
O1 0.0396(19) 0.0339(18) 0.0430(18) -0.0010(14) 0.0172(15) 0.0047(14)
O1S 0.172(10) 0.46(2) 0.122(7) -0.054(11) 0.041(7) -0.168(14)
Ti2 0.0417(6) 0.0343(5) 0.0437(5) 0.0013(4) 0.0191(4) 0.0034(4)
O2 0.0355(18) 0.0354(18) 0.0442(18) 0.0003(14) 0.0158(15) 0.0024(14)
O2S 0.201(16) 0.275(17) 0.73(5) -0.02(2) 0.21(2) 0.133(14)
Ti3 0.0404(5) 0.0310(5) 0.0428(5) 0.0005(4) 0.0160(4) 0.0030(4)
O3S 0.30(3) 1.44(12) 0.22(2) 0.33(4) 0.11(2) 0.07(5)
O11 0.064(3) 0.036(2) 0.053(2) 0.0019(17) 0.0229(18) 0.0027(17)
C12 0.043(3) 0.045(3) 0.050(3) 0.003(3) 0.017(2) -0.002(2)
O13 0.074(3) 0.035(2) 0.053(2) 0.0076(16) 0.029(2) 0.0051(18)
C14 0.090(5) 0.043(3) 0.058(4) 0.008(3) 0.027(3) -0.008(3)
Br15 0.1224(13) 0.0784(10) 0.0802(9) 0.0277(6) 0.0295(7) 0.0415(7)
C15 0.1224(13) 0.0784(10) 0.0802(9) 0.0277(6) 0.0295(7) 0.0415(7)
Br16 0.163(3) 0.106(2) 0.1061(18) -0.0021(13) 0.0310(15) -0.0702(17)
C16 0.163(3) 0.106(2) 0.1061(18) -0.0021(13) 0.0310(15) -0.0702(17)
Br17 0.139(5) 0.076(4) 0.106(4) 0.017(3) 0.058(3) -0.003(3)
C17 0.139(5) 0.076(4) 0.106(4) 0.017(3) 0.058(3) -0.003(3)
O21 0.071(3) 0.047(2) 0.044(2) 0.0010(18) 0.0227(19) 0.0101(19)
O22 0.064(3) 0.049(2) 0.048(2) 0.0055(17) 0.0263(18) 0.0167(19)
C23 0.042(3) 0.048(3) 0.047(3) 0.001(3) 0.024(2) 0.003(2)
C24 0.079(4) 0.066(4) 0.047(3) -0.003(3) 0.019(3) 0.021(3)
Br25 0.238(2) 0.234(2) 0.0870(11) 0.0505(12) 0.0958(13) 0.164(2)
C25 0.238(2) 0.234(2) 0.0870(11) 0.0505(12) 0.0958(13) 0.164(2)
Br26 0.142(4) 0.134(3) 0.101(3) 0.001(2) -0.009(2) -0.043(2)
C26 0.142(4) 0.134(3) 0.101(3) 0.001(2) -0.009(2) -0.043(2)
Br27 0.307(8) 0.105(3) 0.084(3) 0.013(2) 0.015(3) 0.054(4)
C27 0.307(8) 0.105(3) 0.084(3) 0.013(2) 0.015(3) 0.054(4)
O31 0.043(2) 0.041(2) 0.058(2) -0.0088(18) 0.0188(17) -0.0040(16)
C32 0.052(3) 0.036(3) 0.050(3) -0.002(2) 0.011(3) 0.005(2)
O33 0.054(2) 0.046(2) 0.055(2) -0.0095(17) 0.0203(19) -0.0028(17)
C34 0.053(4) 0.047(3) 0.070(4) -0.011(3) 0.013(3) -0.010(3)
Br35 0.0785(8) 0.0441(6) 0.1465(11) 0.0096(5) 0.0038(6) -0.0076(4)
C35 0.0785(8) 0.0441(6) 0.1465(11) 0.0096(5) 0.0038(6) -0.0076(4)
Br36 0.083(3) 0.097(3) 0.156(4) -0.048(3) 0.041(2) -0.022(2)
C36 0.083(3) 0.097(3) 0.156(4) -0.048(3) 0.041(2) -0.022(2)
Br37 0.136(6) 0.195(8) 0.081(4) 0.002(4) 0.004(3) -0.065(5)
C37 0.136(6) 0.195(8) 0.081(4) 0.002(4) 0.004(3) -0.065(5)
O41 0.043(2) 0.042(2) 0.0465(19) -0.0037(16) 0.0126(16) 0.0073(16)
C42 0.042(3) 0.034(3) 0.050(3) 0.006(2) 0.015(2) 0.003(2)
O43 0.042(2) 0.046(2) 0.051(2) -0.0060(18) 0.0118(16) 0.0117(17)
C44 0.041(3) 0.055(4) 0.061(3) 0.004(3) 0.013(3) 0.000(3)
Br45 0.0564(7) 0.0783(8) 0.0856(8) 0.0094(5) 0.0044(5) 0.0212(5)
C45 0.0564(7) 0.0783(8) 0.0856(8) 0.0094(5) 0.0044(5) 0.0212(5)
Br46 0.0701(14) 0.0783(15) 0.0797(14) -0.0151(10) 0.0062(9) -0.0051(10)
C46 0.0701(14) 0.0783(15) 0.0797(14) -0.0151(10) 0.0062(9) -0.0051(10)
Br47 0.093(5) 0.107(6) 0.110(6) 0.025(4) 0.035(4) -0.018(4)
C47 0.093(5) 0.107(6) 0.110(6) 0.025(4) 0.035(4) -0.018(4)
O51 0.039(2) 0.075(3) 0.078(3) 0.005(2) 0.022(2) 0.014(2)
C52 0.049(5) 0.249(16) 0.139(9) 0.005(10) 0.020(6) 0.036(8)
C53 0.120(11) 0.42(3) 0.168(13) -0.042(16) 0.097(10) -0.024(14)
C54 0.138(15) 0.25(2) 0.37(3) -0.04(2) 0.060(18) 0.016(15)
O61 0.044(2) 0.056(2) 0.071(2) 0.0068(19) 0.0328(19) -0.0004(18)
C62 0.145(12) 0.151(12) 0.253(19) 0.021(12) 0.128(13) -0.029(9)
C63 0.118(11) 0.23(2) 0.31(3) 0.037(17) 0.066(13) -0.065(12)
C64 0.50(6) 0.62(8) 0.44(5) 0.09(5) 0.36(5) -0.05(5)
O71 0.054(2) 0.0374(19) 0.051(2) 0.0041(16) 0.0194(17) 0.0149(16)
C72 0.103(6) 0.067(5) 0.081(5) 0.029(4) 0.046(4) 0.047(4)
C73 0.149(9) 0.062(5) 0.105(6) 0.016(4) 0.032(6) 0.027(5)
C74 0.40(7) 0.70(10) 0.65(10) -0.17(8) -0.03(6) 0.16(7)
O81 0.081(3) 0.048(2) 0.071(3) -0.007(2) 0.035(2) 0.020(2)
C82 0.67(7) 0.165(18) 0.45(5) -0.22(3) 0.38(5) -0.14(3)
C83 0.142(15) 0.34(4) 0.20(2) 0.00(2) 0.003(14) 0.04(2)
C84 0.50(6) 0.73(7) 0.26(3) -0.27(4) 0.04(3) 0.34(6)
